data_4508946
loop_
_publ_author_name
'Lu, Jianjiang'
'Kochi, Jay K.'

_publ_section_title
;
 Charge-Modulated Associates of Anionic Donors with Cationic \p-Acceptors:
 Crystal Structures of Ternary Synthons Leading to Molecular Wires
;
_journal_issue 1
_journal_name_full 'Crystal Growth &amp; Design'
_journal_page_first 291
_journal_paper_doi 10.1021/cg800465e
_journal_volume 9
_journal_year 2009
_chemical_formula_moiety 'C8 H14 N2, Cd Cl4'
_chemical_formula_sum 'C8 H14 Cd Cl4 N2'
_chemical_formula_weight 392.41
_chemical_name_systematic
; 
 ? 
;
_space_group_IT_number 19
_symmetry_cell_setting orthorhombic
_symmetry_space_group_name_Hall 'P 2ac 2ab'
_symmetry_space_group_name_H-M 'P 21 21 21'
_atom_sites_solution_hydrogens geom
_atom_sites_solution_primary direct
_atom_sites_solution_secondary difmap
_audit_creation_method SHELXL-97
_cell_angle_alpha 90.00
_cell_angle_beta 90.00
_cell_angle_gamma 90.00
_cell_formula_units_Z 4
_cell_length_a 6.3661(9)
_cell_length_b 14.371(2)
_cell_length_c 15.157(2)
_cell_measurement_temperature 173(2)
_cell_volume 1386.7(3)
_computing_cell_refinement 'SAINT (Bruker, 2003)'
_computing_data_collection 'SMART (Bruker, 2003)'
_computing_data_reduction 'SAINT & SADABS (Bruker, 2003)'
_computing_molecular_graphics 'XP (Bruker, 1999)'
_computing_publication_material 'SHELXL, XCIF (Bruker, 1999)'
_computing_structure_refinement SHELXTL
_computing_structure_solution 'SHELXTL (Bruker, 2003)'
_diffrn_ambient_temperature 173(2)
_diffrn_measured_fraction_theta_full 0.992
_diffrn_measured_fraction_theta_max 0.977
_diffrn_measurement_device 'Bruker SMART'
_diffrn_measurement_method 'omega-scan, full sphere'
_diffrn_radiation_monochromator graphite
_diffrn_radiation_source 'fine-focus sealed tube'
_diffrn_radiation_type MoK\a
_diffrn_radiation_wavelength 0.71073
_diffrn_reflns_av_R_equivalents 0.0206
_diffrn_reflns_av_sigmaI/netI 0.0273
_diffrn_reflns_limit_h_max 8
_diffrn_reflns_limit_h_min -9
_diffrn_reflns_limit_k_max 15
_diffrn_reflns_limit_k_min -20
_diffrn_reflns_limit_l_max 20
_diffrn_reflns_limit_l_min -19
_diffrn_reflns_number 10756
_diffrn_reflns_theta_full 30.00
_diffrn_reflns_theta_max 30.51
_diffrn_reflns_theta_min 1.95
_diffrn_standards_decay_% 0
_diffrn_standards_interval_count 0
_diffrn_standards_interval_time 0
_diffrn_standards_number none
_exptl_absorpt_coefficient_mu 2.317
_exptl_absorpt_correction_T_max 0.7226
_exptl_absorpt_correction_T_min 0.6544
_exptl_absorpt_correction_type multi-scan
_exptl_absorpt_process_details '(SADABS; Bruker, 2003)'
_exptl_crystal_colour colorless
_exptl_crystal_density_diffrn 1.880
_exptl_crystal_density_method 'not measured'
_exptl_crystal_description block
_exptl_crystal_F_000 768
_exptl_crystal_size_max 0.20
_exptl_crystal_size_mid 0.20
_exptl_crystal_size_min 0.15
_refine_diff_density_max 1.353
_refine_diff_density_min -0.516
_refine_diff_density_rms 0.104
_refine_ls_abs_structure_details 'Flack H D (1983), Acta Cryst. A39, 876-881'
_refine_ls_abs_structure_Flack -0.01(2)
_refine_ls_extinction_method none
_refine_ls_goodness_of_fit_ref 1.079
_refine_ls_hydrogen_treatment constr
_refine_ls_matrix_type full
_refine_ls_number_parameters 140
_refine_ls_number_reflns 4072
_refine_ls_number_restraints 0
_refine_ls_restrained_S_all 1.079
_refine_ls_R_factor_all 0.0287
_refine_ls_R_factor_gt 0.0262
_refine_ls_shift/su_max 0.061
_refine_ls_shift/su_mean 0.002
_refine_ls_structure_factor_coef Fsqd
_refine_ls_weighting_details 'calc w=1/[\s^2^(Fo^2^)+(0.0326P)^2^+0.0948P] where P=(Fo^2^+2Fc^2^)/3'
_refine_ls_weighting_scheme calc
_refine_ls_wR_factor_gt 0.0621
_refine_ls_wR_factor_ref 0.0642
_reflns_number_gt 3833
_reflns_number_total 4072
_reflns_threshold_expression >2sigma(I)
_cod_data_source_file cg800465esup1.cif
_cod_data_source_block H2TMP_CdCl4
_cod_original_cell_volume 1386.6(3)
_cod_database_code 4508946

loop_
_symmetry_equiv_pos_as_xyz
'x, y, z'
'-x+1/2, -y, z+1/2'
'-x, y+1/2, -z+1/2'
'x+1/2, -y+1/2, -z'

loop_
_atom_site_label
_atom_site_type_symbol
_atom_site_fract_x
_atom_site_fract_y
_atom_site_fract_z
_atom_site_U_iso_or_equiv
_atom_site_adp_type
_atom_site_occupancy
_atom_site_symmetry_multiplicity
_atom_site_calc_flag
_atom_site_refinement_flags
Cd1 Cd 0.49111(3) 0.037914(11) 0.871759(11) 0.02426(6) Uani 1 1 d .
Cl1 Cl 0.50016(11) -0.13239(4) 0.87514(5) 0.03506(14) Uani 1 1 d .
Cl2 Cl 0.64495(10) 0.09552(5) 1.01094(4) 0.02669(13) Uani 1 1 d .
Cl3 Cl 0.13451(10) 0.10166(5) 0.86871(4) 0.03324(14) Uani 1 1 d .
Cl4 Cl 0.65334(11) 0.08729(5) 0.73149(4) 0.02850(14) Uani 1 1 d .
N1 N 0.0919(3) 0.04079(14) 0.07365(13) 0.0208(4) Uani 1 1 d .
H1 H -0.0115 0.0607 0.0400 0.025 Uiso 1 1 calc R
N2 N 0.4032(3) -0.01675(14) 0.17222(13) 0.0213(4) Uani 1 1 d .
H2 H 0.5065 -0.0366 0.2059 0.026 Uiso 1 1 calc R
C1 C 0.1857(4) 0.10374(16) 0.12605(16) 0.0214(4) Uani 1 1 d .
C2 C 0.3539(4) 0.07313(17) 0.17777(16) 0.0224(5) Uani 1 1 d .
C3 C 0.3102(3) -0.07979(16) 0.12016(16) 0.0210(5) Uani 1 1 d .
C4 C 0.1416(4) -0.04924(17) 0.06808(15) 0.0212(5) Uani 1 1 d .
C5 C 0.1144(5) 0.20214(18) 0.1242(2) 0.0362(6) Uani 1 1 d .
H5A H -0.0151 0.2069 0.0895 0.054 Uiso 1 1 calc R
H5B H 0.2235 0.2410 0.0974 0.054 Uiso 1 1 calc R
H5C H 0.0875 0.2234 0.1846 0.054 Uiso 1 1 calc R
C6 C 0.4778(5) 0.1353(2) 0.23576(17) 0.0314(6) Uani 1 1 d .
H6A H 0.3856 0.1621 0.2809 0.047 Uiso 1 1 calc R
H6B H 0.5398 0.1854 0.2004 0.047 Uiso 1 1 calc R
H6C H 0.5898 0.0995 0.2643 0.047 Uiso 1 1 calc R
C7 C 0.3842(4) -0.17749(17) 0.1203(2) 0.0327(6) Uani 1 1 d .
H7A H 0.5036 -0.1837 0.1606 0.049 Uiso 1 1 calc R
H7B H 0.4278 -0.1951 0.0605 0.049 Uiso 1 1 calc R
H7C H 0.2700 -0.2184 0.1397 0.049 Uiso 1 1 calc R
C8 C 0.0194(5) -0.11127(18) 0.00986(17) 0.0295(5) Uani 1 1 d .
H8A H -0.1001 -0.0770 -0.0147 0.044 Uiso 1 1 calc R
H8B H -0.0320 -0.1646 0.0439 0.044 Uiso 1 1 calc R
H8C H 0.1093 -0.1334 -0.0383 0.044 Uiso 1 1 calc R

loop_
_atom_site_aniso_label
_atom_site_aniso_U_11
_atom_site_aniso_U_22
_atom_site_aniso_U_33
_atom_site_aniso_U_23
_atom_site_aniso_U_13
_atom_site_aniso_U_12
Cd1 0.02263(9) 0.02908(9) 0.02108(9) -0.00032(6) -0.00007(9) 0.00338(8)
Cl1 0.0323(3) 0.0279(3) 0.0449(4) -0.0005(3) 0.0006(5) 0.0039(3)
Cl2 0.0214(3) 0.0378(3) 0.0208(3) 0.0005(2) -0.0018(2) 0.0019(3)
Cl3 0.0236(3) 0.0518(4) 0.0243(3) -0.0013(3) -0.0007(3) 0.0101(3)
Cl4 0.0215(3) 0.0433(4) 0.0208(3) -0.0010(2) 0.0018(2) 0.0013(3)
N1 0.0199(9) 0.0257(10) 0.0169(9) 0.0009(8) -0.0019(7) 0.0025(9)
N2 0.0201(10) 0.0259(11) 0.0179(10) 0.0022(8) -0.0020(8) -0.0002(8)
C1 0.0238(11) 0.0211(10) 0.0192(10) -0.0002(10) -0.0008(10) -0.0008(9)
C2 0.0231(12) 0.0249(12) 0.0192(11) -0.0001(9) 0.0023(10) -0.0012(10)
C3 0.0202(10) 0.0205(11) 0.0222(12) 0.0025(9) 0.0018(10) -0.0016(8)
C4 0.0196(10) 0.0257(12) 0.0184(11) 0.0000(9) 0.0011(9) -0.0038(10)
C5 0.0429(16) 0.0215(12) 0.0443(16) -0.0016(12) -0.0087(15) 0.0056(11)
C6 0.0296(15) 0.0343(13) 0.0303(13) -0.0086(10) -0.0048(12) -0.0017(13)
C7 0.0363(14) 0.0200(11) 0.0417(16) -0.0012(12) -0.0092(14) 0.0015(10)
C8 0.0261(13) 0.0305(12) 0.0319(13) -0.0073(10) -0.0072(12) -0.0018(12)

loop_
_atom_type_symbol
_atom_type_description
_atom_type_scat_dispersion_real
_atom_type_scat_dispersion_imag
_atom_type_scat_source
C C 0.0033 0.0016 'International Tables Vol C Tables 4.2.6.8 and 6.1.1.4'
H H 0.0000 0.0000 'International Tables Vol C Tables 4.2.6.8 and 6.1.1.4'
N N 0.0061 0.0033 'International Tables Vol C Tables 4.2.6.8 and 6.1.1.4'
Cl Cl 0.1484 0.1585 'International Tables Vol C Tables 4.2.6.8 and 6.1.1.4'
Cd Cd -0.8075 1.2024 'International Tables Vol C Tables 4.2.6.8 and 6.1.1.4'

loop_
_geom_angle_atom_site_label_1
_geom_angle_atom_site_label_2
_geom_angle_atom_site_label_3
_geom_angle
Cl3 Cd1 Cl1 113.34(3)
Cl3 Cd1 Cl4 105.32(2)
Cl1 Cd1 Cl4 107.19(2)
Cl3 Cd1 Cl2 104.98(2)
Cl1 Cd1 Cl2 107.94(2)
Cl4 Cd1 Cl2 118.27(2)
C4 N1 C1 125.8(2)
C4 N1 H1 117.1
C1 N1 H1 117.1
C2 N2 C3 126.1(2)
C2 N2 H2 117.0
C3 N2 H2 117.0
N1 C1 C2 117.4(2)
N1 C1 C5 119.6(2)
C2 C1 C5 123.0(2)
N2 C2 C1 116.7(2)
N2 C2 C6 119.8(2)
C1 C2 C6 123.4(2)
N2 C3 C4 117.3(2)
N2 C3 C7 120.0(2)
C4 C3 C7 122.7(2)
N1 C4 C3 116.7(2)
N1 C4 C8 119.9(2)
C3 C4 C8 123.4(2)
C1 C5 H5A 109.5
C1 C5 H5B 109.5
H5A C5 H5B 109.5
C1 C5 H5C 109.5
H5A C5 H5C 109.5
H5B C5 H5C 109.5
C2 C6 H6A 109.5
C2 C6 H6B 109.5
H6A C6 H6B 109.5
C2 C6 H6C 109.5
H6A C6 H6C 109.5
H6B C6 H6C 109.5
C3 C7 H7A 109.5
C3 C7 H7B 109.5
H7A C7 H7B 109.5
C3 C7 H7C 109.5
H7A C7 H7C 109.5
H7B C7 H7C 109.5
C4 C8 H8A 109.5
C4 C8 H8B 109.5
H8A C8 H8B 109.5
C4 C8 H8C 109.5
H8A C8 H8C 109.5
H8B C8 H8C 109.5

loop_
_geom_bond_atom_site_label_1
_geom_bond_atom_site_label_2
_geom_bond_distance
Cd1 Cl3 2.4484(7)
Cd1 Cl1 2.4486(7)
Cd1 Cl4 2.4678(7)
Cd1 Cl2 2.4687(7)
N1 C4 1.335(3)
N1 C1 1.344(3)
N1 H1 0.8800
N2 C2 1.332(3)
N2 C3 1.339(3)
N2 H2 0.8800
C1 C2 1.398(3)
C1 C5 1.486(3)
C2 C6 1.480(4)
C3 C4 1.403(3)
C3 C7 1.481(3)
C4 C8 1.476(3)
C5 H5A 0.9800
C5 H5B 0.9800
C5 H5C 0.9800
C6 H6A 0.9800
C6 H6B 0.9800
C6 H6C 0.9800
C7 H7A 0.9800
C7 H7B 0.9800
C7 H7C 0.9800
C8 H8A 0.9800
C8 H8B 0.9800
C8 H8C 0.9800
